data_1576315
loop_
_publ_author_name
'Garc\'ia-Calvo, Jos\'e'
'Modino-Montes, Mar\'ia'
'Romero-Mu\~niz, Ignacio'
'Torres, Tom\'as'

_publ_section_title
;
 Controlling optoelectronic properties and aggregation of planar dipoles
 through symmetry-preserving modifications
;
_journal_name_full 'Chemical Science'
_journal_paper_doi 10.1039/D5SC06682D
_journal_year 2025
_chemical_formula_moiety 'C65 H53 F12 N O6'
_chemical_formula_sum 'C65 H53 F12 N O6'
_chemical_formula_weight 1172.08
_chemical_name_systematic '14bc-mmm 250K  / 4a'
_space_group_crystal_system triclinic
_space_group_IT_number 2
_space_group_name_Hall '-P 1'
_space_group_name_H-M_alt 'P -1'
_atom_sites_solution_hydrogens geom
_atom_sites_solution_primary dual
_audit_creation_date 2025-07-09
_audit_creation_method
;
Olex2 1.5-ac5-024
(compiled 2022.04.12 svn.rca3783a0 for Rigaku Oxford Diffraction, GUI svn.r6498)
;
_audit_update_record
;
2025-08-30 deposited with the CCDC.	2025-11-14 downloaded from the CCDC.
;
_cell_angle_alpha 106.197(2)
_cell_angle_beta 92.734(2)
_cell_angle_gamma 96.796(2)
_cell_formula_units_Z 2
_cell_length_a 8.6217(2)
_cell_length_b 18.0300(4)
_cell_length_c 18.8439(3)
_cell_measurement_reflns_used 13119
_cell_measurement_temperature 250.00(10)
_cell_measurement_theta_max 68.1080
_cell_measurement_theta_min 2.4380
_cell_volume 2783.21(11)
_computing_cell_refinement 'CrysAlisPro 1.171.43.144a (Rigaku OD, 2024)'
_computing_data_collection 'CrysAlisPro system (CCD 43.144a (release 23-01-2025))'
_computing_data_reduction 'CrysAlisPro 1.171.43.144a (Rigaku OD, 2024)'
_computing_molecular_graphics 'Olex2 1.5-ac5-024 (Dolomanov et al., 2009)'
_computing_publication_material 'Olex2 1.5-ac5-024 (Dolomanov et al., 2009)'
_computing_structure_refinement 'SHELXL 2019/3 (Sheldrick, 2015)'
_computing_structure_solution 'SHELXT 2018/2 (Sheldrick, 2018)'
_diffrn_ambient_environment N~2~
_diffrn_ambient_temperature 250.00(10)
_diffrn_detector 'Hybrid Pixel Array Detector'
_diffrn_detector_area_resol_mean 10.0000
_diffrn_detector_type 'HyPix-Arc 100'
_diffrn_measured_fraction_theta_full 0.999
_diffrn_measured_fraction_theta_max 0.998
_diffrn_measurement_details
;
List of Runs (angles in degrees, time in seconds):

  # Type    Start    End  Width  t~exp~   \w     \q     \k     \f   Frames
#--------------------------------------------------------------------------
  1  \w   -112.00 -23.00   0.50    0.27    --  -88.35 125.00-180.00  178
  2  \w    -62.00 -22.00   0.50    0.27    --  -95.50 138.00 -90.93   80
  3  \w   -121.00 -66.00   0.50    0.27    --  -95.50 138.00 -90.93  110
  4  \w   -124.00 -93.00   0.50    0.27    --  -95.50 143.00  26.10   62
  5  \w   -124.00 -23.00   0.50    0.27    --  -95.50 142.00  69.49  202
  6  \w   -100.00 -69.00   0.50    0.27    --  -88.35  77.00  60.00   62
  7  \w    -62.00 -23.00   0.50    0.27    --  -88.35  77.00  60.00   78
  8  \w    -32.00  -6.00   0.50    0.27    --  -88.35  30.00 120.00   52
  9  \w    -31.00  -6.00   0.50    0.27    --  -88.35  30.00  60.00   50
 10  \w    -21.00   4.00   0.50    0.27    --  -47.32  28.00 -93.00   50
 11  \w    -31.00  -6.00   0.50    0.27    --  -88.35  30.00-150.00   50
 12  \w    -32.00  -6.00   0.50    0.27    --  -88.35  30.00 -90.00   52
 13  \w    -46.00  -9.00   0.50    0.27    --  -88.35  45.00-120.00   74
 14  \w   -154.00-128.00   0.50    0.27    --  -88.35 -61.00 -90.00   52
 15  \w   -114.00 -66.00   0.50    0.27    --  -88.35 -61.00 -90.00   96
 16  \w   -165.00 -57.00   0.50    0.27    --  -88.35 -28.00 105.00  216
 17  \w   -125.00 -98.00   0.50    0.27    --  -47.32 -28.00 105.00   54
 18  \w    -34.00  30.00   0.50    0.27    --   46.07 -28.00 105.00  128
 19  \w     29.00  54.00   0.50    0.27    --  105.50 -61.00 -30.00   50
 20  \w     44.00  70.00   0.50    0.27    --  113.15 -77.00 -60.00   52
 21  \w     73.00  98.00   0.50    0.27    --  113.15 -77.00 -60.00   50
 22  \w     45.00  92.00   0.50    0.27    --  113.15 -77.00-120.00   94
 23  \w     43.00  68.00   0.50    0.27    --  113.15 -61.00-120.00   50
 24  \w     25.00  51.00   0.50    0.27    --  105.50 -45.00 -90.00   52
 25  \w     25.00  54.00   0.50    0.27    --  105.50 -45.00-150.00   58
 26  \w     26.00  52.00   0.50    0.27    --  105.50 -45.00 -60.00   52
 27  \w     25.00  54.00   0.50    0.27    --  105.50 -45.00   0.00   58
 28  \w     25.00  50.00   0.50    0.27    --  105.50 -45.00  30.00   50
 29  \w     25.00  53.00   0.50    0.27    --  105.50 -45.00  60.00   56
 30  \w     40.00  96.00   0.50    0.27    --  113.15 -95.00 120.00  112
 31  \w     31.00  83.00   0.50    0.27    --  105.50-125.00 120.00  104
 32  \w     56.00  96.00   0.50    0.27    --  105.50 -95.00  30.00   80
 33  \w     85.00 112.00   0.50    0.27    --  113.15-125.00 -60.00   54
 34  \w     20.00 104.00   0.50    0.27    --   46.07-125.00-180.00  168
 35  \w     33.00 103.00   0.50    0.27    --  105.50 -95.00-150.00  140
 36  \w     46.00  88.00   0.50    0.27    --  113.15 -95.00-180.00   84
 37  \w    103.00 128.00   0.50    0.27    --  113.15  28.00 -93.00   50
 38  \w    119.00 175.00   0.50    0.27    --  105.50  45.00-180.00  112
 39  \w     86.00 116.00   0.50    0.27    --  105.50  45.00-180.00   60
 40  \w     79.00 131.00   0.50    0.27    --  105.50  28.00 -93.00  104
 41  \w    141.00 173.00   0.50    0.27    --  105.50  28.00 -93.00   64
 42  \w     10.00 129.00   0.50    0.27    --   46.07  28.00 -93.00  238
 43  \w     75.00 104.00   0.50    0.27    --  105.50  77.00   0.00   58
 44  \w    118.00 176.00   0.50    0.27    --  113.15  45.00 150.00  116
;
_diffrn_measurement_device 'four-circle diffractometer'
_diffrn_measurement_device_type 'XtaLAB Synergy R, HyPix-Arc 100'
_diffrn_measurement_method '\w scans'
_diffrn_orient_matrix_type 'CrysAlisPro convention (1999,Acta A55,543-557)'
_diffrn_orient_matrix_UB_11 -0.0139852000
_diffrn_orient_matrix_UB_12 -0.0704548000
_diffrn_orient_matrix_UB_13 0.0315432000
_diffrn_orient_matrix_UB_21 0.1794550000
_diffrn_orient_matrix_UB_22 0.0023623000
_diffrn_orient_matrix_UB_23 0.0032466000
_diffrn_orient_matrix_UB_31 0.0146772000
_diffrn_orient_matrix_UB_32 0.0556707000
_diffrn_orient_matrix_UB_33 0.0793372000
_diffrn_radiation_monochromator mirror
_diffrn_radiation_probe x-ray
_diffrn_radiation_type 'Cu K\a'
_diffrn_radiation_wavelength 1.54184
_diffrn_reflns_av_R_equivalents 0.0350
_diffrn_reflns_av_unetI/netI 0.0334
_diffrn_reflns_Laue_measured_fraction_full 0.999
_diffrn_reflns_Laue_measured_fraction_max 0.998
_diffrn_reflns_limit_h_max 10
_diffrn_reflns_limit_h_min -10
_diffrn_reflns_limit_k_max 21
_diffrn_reflns_limit_k_min -21
_diffrn_reflns_limit_l_max 22
_diffrn_reflns_limit_l_min -22
_diffrn_reflns_number 33941
_diffrn_reflns_point_group_measured_fraction_full 0.999
_diffrn_reflns_point_group_measured_fraction_max 0.998
_diffrn_reflns_theta_full 67.684
_diffrn_reflns_theta_max 68.332
_diffrn_reflns_theta_min 2.450
_diffrn_source 'Rotating-anode X-ray tube'
_diffrn_source_type 'PhotonJet R (Cu) X-ray Source'
_exptl_absorpt_coefficient_mu 0.995
_exptl_absorpt_correction_T_max 1.000
_exptl_absorpt_correction_T_min 0.747
_exptl_absorpt_correction_type gaussian
_exptl_absorpt_process_details
;
CrysAlisPro 1.171.43.144a (Rigaku Oxford Diffraction, 2024)
Numerical absorption correction based on gaussian integration over
a multifaceted crystal model
Empirical absorption correction using spherical harmonics,
implemented in SCALE3 ABSPACK scaling algorithm.
;
_exptl_crystal_colour 'clear intense red'
_exptl_crystal_colour_lustre clear
_exptl_crystal_colour_modifier intense
_exptl_crystal_colour_primary red
_exptl_crystal_density_diffrn 1.399
_exptl_crystal_description needle
_exptl_crystal_F_000 1212
_exptl_crystal_recrystallization_method 'obtained from ethanol'
_exptl_crystal_size_max 0.19
_exptl_crystal_size_mid 0.05
_exptl_crystal_size_min 0.04
_refine_diff_density_max 0.623
_refine_diff_density_min -0.657
_refine_diff_density_rms 0.059
_refine_ls_extinction_method none
_refine_ls_goodness_of_fit_ref 1.052
_refine_ls_hydrogen_treatment constr
_refine_ls_matrix_type full
_refine_ls_number_parameters 844
_refine_ls_number_reflns 10206
_refine_ls_number_restraints 960
_refine_ls_restrained_S_all 1.046
_refine_ls_R_factor_all 0.1023
_refine_ls_R_factor_gt 0.0822
_refine_ls_shift/su_max 0.000
_refine_ls_shift/su_mean 0.000
_refine_ls_structure_factor_coef Fsqd
_refine_ls_weighting_details 'w=1/[\s^2^(Fo^2^)+(0.1332P)^2^+2.3240P] where P=(Fo^2^+2Fc^2^)/3'
_refine_ls_weighting_scheme calc
_refine_ls_wR_factor_gt 0.2369
_refine_ls_wR_factor_ref 0.2557
_reflns_Friedel_coverage 0.000
_reflns_number_gt 7546
_reflns_number_total 10206
_reflns_threshold_expression 'I > 2\s(I)'
_cod_data_source_file d5sc06682d2.cif
_cod_data_source_block 04337
_cod_original_cell_volume 2783.21(10)
_cod_database_code 1576315
_shelx_shelxl_version_number 2019/3
_chemical_oxdiff_formula C65H53F12NO6
_chemical_oxdiff_usercomment '14bc-mmm 250K'
_shelx_space_group_comment
;
The symmetry employed for this shelxl refinement is uniquely defined
by the following loop, which should always be used as a source of
symmetry information in preference to the above space-group names.
They are only intended as comments.
;
_shelx_estimated_absorpt_t_max 0.961
_shelx_estimated_absorpt_t_min 0.833
_olex2_refinement_description
;
1. Fixed Uiso
 At 1.2 times of:
  All C(H) groups, All C(H,H) groups
 At 1.5 times of:
  All C(H,H,H) groups
2. Restrained distances
 C24A-C25A = C25A-C26A = C26A-C27A = C27A-C28A
 1.45 with sigma of 0.02
 C24B-C25B = C25B-C26B = C26B-C27B = C27B-C28B
 1.45 with sigma of 0.02
 C29A-C30A = C30A-C31A = C31A-C32A = C32A-C33A
 1.45 with sigma of 0.02
 C29B-C30B = C30B-C31B = C31B-C32B = C32B-C33B
 1.45 with sigma of 0.02
 C40-F1A = C40-F1B = C40-F2A = C40-F2B = C40-F3A = C40-F3B
 1.33 with sigma of 0.02
 C41-F4A = C41-F4B = C41-F5A = C41-F5B = C41-F6A = C41-F6B
 1.33 with sigma of 0.02
 C48-F7A = C48-F7B = C48-F8A = C48-F8B = C48-F9A = C48-F9B
 1.33 with sigma of 0.02
 C49-F10A = C49-F10B = C49-F11A = C49-F11B = C49-F12A = C49-F12B
 1.33 with sigma of 0.02
 C23-C25A = C24A-C26A = C25A-C27A = C26A-C28A
 2.5 with sigma of 0.04
 C23-C25B = C24B-C26B = C25B-C27B = C26B-C28B
 2.5 with sigma of 0.04
 C29A-C31A = C30A-C32A = C29B-C31B = C30B-C32B = C31A-C33A = C31B-C33B
 2.5 with sigma of 0.04
 F1A-F2A = F2A-F3A = F3A-F1A = F1B-F2B = F2B-F3B = F3B-F1B
 2.05 with sigma of 0.04
 F4A-F5A = F5A-F6A = F6A-F4A = F4B-F5B = F5B-F6B = F6B-F4B
 2.05 with sigma of 0.04
 F7A-F8A = F8A-F9A = F9A-F7A = F7B-F8B = F8B-F9B = F9B-F7B
 2.05 with sigma of 0.04
 F10A-F11A = F11A-F12A = F12A-F10A = F10B-F11B = F11B-F12B = F12B-F10B
 2.05 with sigma of 0.04
3. Uiso/Uaniso restraints and constraints
Uanis(F3B) = Uanis(F1B) = Uanis(F2B) = Uanis(F1A) = Uanis(F2A) = Uanis(F3A)
Uanis(F5B) = Uanis(F5A) = Uanis(F4A) = Uanis(F4B) = Uanis(F6A) = Uanis(F6B)
Uanis(F8A) = Uanis(F7A) = Uanis(F9A) = Uanis(F8B) = Uanis(F7B) = Uanis(F9B)
Uanis(F11B) = Uanis(F10A) = Uanis(F10B) = Uanis(F11A) = Uanis(F12A) =
Uanis(F12B)
4. Rigid body (RIGU) restrains
 All non-hydrogen atoms
 with sigma for 1-2 distances of 0.004 and sigma for 1-3 distances of 0.004
5. Others
 Sof(H23B)=Sof(C24B)=Sof(H24C)=Sof(H24D)=Sof(C25B)=Sof(H25C)=Sof(H25D)=
 Sof(C26B)=Sof(H26C)=Sof(H26D)=Sof(C27B)=Sof(H27C)=Sof(H27D)=Sof(C28B)=
 Sof(H28D)=Sof(H28E)=Sof(H28F)=Sof(C29B)=Sof(H29C)=Sof(H29D)=Sof(C30B)=
 Sof(H30C)=Sof(H30D)=Sof(C31B)=Sof(H31C)=Sof(H31D)=Sof(C32B)=Sof(H32C)=
 Sof(H32D)=Sof(C33B)=Sof(H33D)=Sof(H33E)=Sof(H33F)=1-FVAR(1)
 Sof(H23A)=Sof(C24A)=Sof(H24A)=Sof(H24B)=Sof(C25A)=Sof(H25A)=Sof(H25B)=
 Sof(C26A)=Sof(H26A)=Sof(H26B)=Sof(C27A)=Sof(H27A)=Sof(H27B)=Sof(C28A)=
 Sof(H28A)=Sof(H28B)=Sof(H28C)=Sof(C29A)=Sof(H29A)=Sof(H29B)=Sof(C30A)=
 Sof(H30A)=Sof(H30B)=Sof(C31A)=Sof(H31A)=Sof(H31B)=Sof(C32A)=Sof(H32A)=
 Sof(H32B)=Sof(C33A)=Sof(H33A)=Sof(H33B)=Sof(H33C)=FVAR(1)
 Sof(F1B)=Sof(F2B)=Sof(F3B)=1-FVAR(2)
 Sof(F1A)=Sof(F2A)=Sof(F3A)=FVAR(2)
 Sof(F4B)=Sof(F5B)=Sof(F6B)=1-FVAR(3)
 Sof(F4A)=Sof(F5A)=Sof(F6A)=FVAR(3)
 Sof(F7B)=Sof(F8B)=Sof(F9B)=1-FVAR(4)
 Sof(F7A)=Sof(F8A)=Sof(F9A)=FVAR(4)
 Sof(F10B)=Sof(F11B)=Sof(F12B)=1-FVAR(5)
 Sof(F10A)=Sof(F11A)=Sof(F12A)=FVAR(5)
6.a Ternary CH refined with riding coordinates:
 C23(H23A), C23(H23B)
6.b Secondary CH2 refined with riding coordinates:
 C24A(H24A,H24B), C25A(H25A,H25B), C26A(H26A,H26B), C27A(H27A,H27B), C29A(H29A,
 H29B), C30A(H30A,H30B), C31A(H31A,H31B), C32A(H32A,H32B), C24B(H24C,H24D),
 C25B(H25C,H25D), C26B(H26C,H26D), C27B(H27C,H27D), C29B(H29C,H29D), C30B(H30C,
 H30D), C31B(H31C,H31D), C32B(H32C,H32D)
6.c Me refined with riding coordinates:
 C28A(H28A,H28B,H28C), C33A(H33A,H33B,H33C), C28B(H28D,H28E,H28F), C33B(H33D,
 H33E,H33F)
6.d Aromatic/amide H refined with riding coordinates:
 C7(H7), C11(H11), C14(H14), C16(H16), C18(H18), C20(H20), C35(H35), C37(H37),
 C39(H39), C43(H43), C45(H45), C47(H47), C51(H51), C53(H53), C55(H55), C59(H59),
  C61(H61), C63(H63)
6.e Idealised Me refined as rotating group:
 C56(H56A,H56B,H56C), C57(H57A,H57B,H57C), C64(H64A,H64B,H64C), C65(H65A,H65B,
 H65C)
;
_olex2_exptl_crystal_mounting_method 'placed on a MiTeGen micromount'
_olex2_submission_original_sample_id 04337
_olex2_submission_special_instructions 'No special instructions were received'
_oxdiff_exptl_absorpt_empirical_details
;
Empirical correction (ABSPACK) includes:
- Absorption correction using spherical harmonics
- Frame scaling
- Detector area scaling
;
_oxdiff_exptl_absorpt_empirical_full_max 1.280
_oxdiff_exptl_absorpt_empirical_full_min 0.826

loop_
_space_group_symop_operation_xyz
'x, y, z'
'-x, -y, -z'

loop_
_atom_site_label
_atom_site_type_symbol
_atom_site_fract_x
_atom_site_fract_y
_atom_site_fract_z
_atom_site_U_iso_or_equiv
_atom_site_adp_type
_atom_site_occupancy
_atom_site_site_symmetry_order
_atom_site_calc_flag
_atom_site_refinement_flags_posn
_atom_site_refinement_flags_adp
_atom_site_refinement_flags_occupancy
_atom_site_disorder_assembly
_atom_site_disorder_group
F1A F 0.3602(8) 0.4110(6) 0.0429(3) 0.1159(10) Uani 0.472(5) 1 d D . P A 1
F2A F 0.2222(10) 0.2960(5) -0.0124(4) 0.1159(10) Uani 0.472(5) 1 d D . P A 1
F3A F 0.1890(12) 0.4046(7) -0.0253(5) 0.1159(10) Uani 0.472(5) 1 d D . P A 1
F4A F -0.2531(9) 0.4934(6) 0.1206(4) 0.0880(7) Uani 0.431(8) 1 d D . P B 1
F5A F -0.2660(9) 0.4995(6) 0.2212(5) 0.0880(7) Uani 0.431(8) 1 d D . P B 1
F6A F -0.3605(8) 0.3929(5) 0.1525(5) 0.0880(7) Uani 0.431(8) 1 d D . P B 1
F7A F 0.8556(9) -0.0805(4) 0.4151(5) 0.1167(11) Uani 0.535(5) 1 d D . P C 1
F8A F 0.9210(9) 0.0212(5) 0.3852(4) 0.1167(11) Uani 0.535(5) 1 d D . P C 1
F9A F 0.8570(7) 0.0310(4) 0.4946(4) 0.1167(11) Uani 0.535(5) 1 d D . P C 1
F10A F 0.2904(10) -0.1841(4) 0.2773(5) 0.1289(12) Uani 0.573(8) 1 d D . P D 1
F11A F 0.2539(9) -0.1757(4) 0.3873(5) 0.1289(12) Uani 0.573(8) 1 d D . P D 1
F12A F 0.1231(8) -0.1187(3) 0.3418(6) 0.1289(12) Uani 0.573(8) 1 d D . P D 1
F1B F 0.3600(8) 0.3552(6) 0.0264(3) 0.1159(10) Uani 0.528(5) 1 d D . P A 2
F2B F 0.1484(9) 0.3038(5) -0.0331(3) 0.1159(10) Uani 0.528(5) 1 d D . P A 2
F3B F 0.1610(11) 0.4207(6) -0.0135(4) 0.1159(10) Uani 0.528(5) 1 d D . P A 2
F4B F -0.3024(7) 0.4627(4) 0.1077(3) 0.0880(7) Uani 0.569(8) 1 d D . P B 2
F5B F -0.2295(7) 0.5043(5) 0.2348(4) 0.0880(7) Uani 0.569(8) 1 d D . P B 2
F6B F -0.3552(6) 0.3918(4) 0.1839(4) 0.0880(7) Uani 0.569(8) 1 d D . P B 2
F7B F 0.8496(10) -0.0852(5) 0.3770(5) 0.1167(11) Uani 0.465(5) 1 d D . P C 2
F8B F 0.9259(10) 0.0389(5) 0.4215(5) 0.1167(11) Uani 0.465(5) 1 d D . P C 2
F9B F 0.8241(8) -0.0290(5) 0.4887(4) 0.1167(11) Uani 0.465(5) 1 d D . P C 2
F10B F 0.3291(12) -0.1976(5) 0.3083(7) 0.1289(12) Uani 0.427(8) 1 d D . P D 2
F11B F 0.2522(13) -0.1494(5) 0.4105(6) 0.1289(12) Uani 0.427(8) 1 d D . P D 2
F12B F 0.1463(13) -0.1284(5) 0.3002(7) 0.1289(12) Uani 0.427(8) 1 d D . P D 2
O1 O 0.0750(3) 0.20126(14) 0.14981(12) 0.0612(6) Uani 1 1 d . . . . .
O2 O 0.4040(3) 0.05513(13) 0.22623(13) 0.0624(6) Uani 1 1 d . . . . .
O3 O -0.0743(3) 0.71027(13) 0.46928(14) 0.0616(6) Uani 1 1 d . . . . .
O4 O 0.1759(4) 0.82135(14) 0.71108(14) 0.0754(8) Uani 1 1 d . . . . .
O5 O 0.7566(4) 0.4011(2) 0.90424(14) 0.0989(11) Uani 1 1 d . . . . .
O6 O 1.0964(3) 0.32255(19) 0.71486(16) 0.0837(9) Uani 1 1 d . . . . .
N1 N 0.2434(3) 0.12886(15) 0.18568(14) 0.0516(6) Uani 1 1 d . . . . .
C1 C 0.1732(4) 0.19637(18) 0.19620(16) 0.0473(7) Uani 1 1 d . . . . .
C2 C 0.2238(3) 0.25993(16) 0.26485(15) 0.0402(6) Uani 1 1 d . . . . .
C3 C 0.3061(3) 0.24376(15) 0.32482(15) 0.0377(6) Uani 1 1 d . . . . .
C4 C 0.3541(3) 0.16931(16) 0.31542(16) 0.0420(6) Uani 1 1 d . . . . .
C5 C 0.3379(4) 0.11286(17) 0.24065(17) 0.0484(7) Uani 1 1 d . . . . .
C6 C 0.1812(3) 0.33439(16) 0.27397(15) 0.0398(6) Uani 1 1 d . . . . .
C7 C 0.2080(3) 0.38930(16) 0.34361(15) 0.0388(6) Uani 1 1 d . . . . .
H7 H 0.174632 0.438289 0.349486 0.047 Uiso 1 1 calc R U . . .
C8 C 0.2813(3) 0.37494(15) 0.40438(14) 0.0350(6) Uani 1 1 d . . . . .
C9 C 0.3386(3) 0.30214(15) 0.39436(14) 0.0351(6) Uani 1 1 d . . . . .
C10 C 0.4270(3) 0.28598(15) 0.45322(14) 0.0362(6) Uani 1 1 d . . . . .
C11 C 0.4656(3) 0.21178(16) 0.44234(16) 0.0417(6) Uani 1 1 d . . . . .
H11 H 0.519914 0.200369 0.481607 0.050 Uiso 1 1 calc R U . . .
C12 C 0.4276(3) 0.15265(16) 0.37545(16) 0.0434(6) Uani 1 1 d . . . . .
C13 C 0.3035(3) 0.43213(15) 0.47827(14) 0.0352(6) Uani 1 1 d . . . . .
C14 C 0.2379(3) 0.50025(15) 0.49321(15) 0.0385(6) Uani 1 1 d . . . . .
H14 H 0.176093 0.509612 0.455005 0.046 Uiso 1 1 calc R U . . .
C15 C 0.2592(3) 0.55689(15) 0.56333(15) 0.0377(6) Uani 1 1 d . . . . .
C16 C 0.3526(3) 0.54232(16) 0.61791(15) 0.0408(6) Uani 1 1 d . . . . .
H16 H 0.369382 0.579238 0.664877 0.049 Uiso 1 1 calc R U . . .
C17 C 0.4240(3) 0.47381(16) 0.60568(15) 0.0387(6) Uani 1 1 d . . . . .
C18 C 0.5257(3) 0.46153(16) 0.66142(15) 0.0417(6) Uani 1 1 d . . . . .
H18 H 0.541030 0.498338 0.708466 0.050 Uiso 1 1 calc R U . . .
C19 C 0.6024(3) 0.39706(16) 0.64825(15) 0.0408(6) Uani 1 1 d . . . . .
C20 C 0.5713(3) 0.33990(16) 0.57891(15) 0.0397(6) Uani 1 1 d . . . . .
H20 H 0.622202 0.295275 0.569926 0.048 Uiso 1 1 calc R U . . .
C21 C 0.4678(3) 0.34761(15) 0.52369(14) 0.0363(6) Uani 1 1 d . . . . .
C22 C 0.3981(3) 0.41699(15) 0.53567(14) 0.0346(6) Uani 1 1 d . . . . .
C23 C 0.2152(5) 0.0689(2) 0.11110(19) 0.0645(9) Uani 1 1 d D . . . .
H23A H 0.143515 0.091543 0.082896 0.077 Uiso 0.505(10) 1 calc R U P E 1
H23B H 0.280211 0.028701 0.116281 0.077 Uiso 0.495(10) 1 calc R U P E 2
C24A C 0.1241(11) -0.0033(5) 0.1122(5) 0.066(2) Uani 0.505(10) 1 d D . P E 1
H24A H 0.188648 -0.029994 0.138621 0.080 Uiso 0.505(10) 1 calc R U P E 1
H24B H 0.101761 -0.036511 0.060973 0.080 Uiso 0.505(10) 1 calc R U P E 1
C25A C -0.0276(19) 0.0038(11) 0.1472(12) 0.082(5) Uani 0.505(10) 1 d D . P E 1
H25A H -0.003260 0.036333 0.198536 0.099 Uiso 0.505(10) 1 calc R U P E 1
H25B H -0.088855 0.032633 0.121671 0.099 Uiso 0.505(10) 1 calc R U P E 1
C26A C -0.131(3) -0.0672(15) 0.1489(18) 0.134(10) Uani 0.505(10) 1 d D . P E 1
H26A H -0.148568 -0.101741 0.098032 0.161 Uiso 0.505(10) 1 calc R U P E 1
H26B H -0.072956 -0.093862 0.178012 0.161 Uiso 0.505(10) 1 calc R U P E 1
C27A C -0.2839(16) -0.0599(9) 0.1781(9) 0.100(4) Uani 0.505(10) 1 d D . P E 1
H27A H -0.268489 -0.019028 0.225589 0.119 Uiso 0.505(10) 1 calc R U P E 1
H27B H -0.348484 -0.041382 0.144093 0.119 Uiso 0.505(10) 1 calc R U P E 1
C28A C -0.374(4) -0.1280(17) 0.190(2) 0.163(12) Uani 0.505(10) 1 d D . P E 1
H28A H -0.471890 -0.114471 0.209221 0.245 Uiso 0.505(10) 1 calc R U P E 1
H28B H -0.394583 -0.168809 0.143106 0.245 Uiso 0.505(10) 1 calc R U P E 1
H28C H -0.314191 -0.146345 0.225006 0.245 Uiso 0.505(10) 1 calc R U P E 1
C29A C 0.3647(12) 0.0666(5) 0.0681(4) 0.069(2) Uani 0.505(10) 1 d D . P E 1
H29A H 0.437994 0.040622 0.090876 0.083 Uiso 0.505(10) 1 calc R U P E 1
H29B H 0.334590 0.033216 0.017390 0.083 Uiso 0.505(10) 1 calc R U P E 1
C30A C 0.452(2) 0.1407(12) 0.0626(14) 0.083(6) Uani 0.505(10) 1 d D . P E 1
H30A H 0.378004 0.167817 0.041906 0.100 Uiso 0.505(10) 1 calc R U P E 1
H30B H 0.486731 0.173114 0.113231 0.100 Uiso 0.505(10) 1 calc R U P E 1
C31A C 0.5909(18) 0.1381(11) 0.0189(9) 0.096(4) Uani 0.505(10) 1 d D . P E 1
H31A H 0.662654 0.108596 0.038098 0.115 Uiso 0.505(10) 1 calc R U P E 1
H31B H 0.555239 0.107685 -0.032161 0.115 Uiso 0.505(10) 1 calc R U P E 1
C32A C 0.682(4) 0.2097(19) 0.016(2) 0.150(10) Uani 0.505(10) 1 d D . P E 1
H32A H 0.729356 0.236255 0.066041 0.181 Uiso 0.505(10) 1 calc R U P E 1
H32B H 0.606944 0.242404 0.004169 0.181 Uiso 0.505(10) 1 calc R U P E 1
C33A C 0.806(4) 0.211(2) -0.0337(18) 0.142(8) Uani 0.505(10) 1 d D . P E 1
H33A H 0.851699 0.265056 -0.027045 0.213 Uiso 0.505(10) 1 calc R U P E 1
H33B H 0.886522 0.182168 -0.022337 0.213 Uiso 0.505(10) 1 calc R U P E 1
H33C H 0.763094 0.188369 -0.084722 0.213 Uiso 0.505(10) 1 calc R U P E 1
C24B C 0.0458(13) 0.0257(5) 0.1002(4) 0.069(3) Uani 0.495(10) 1 d D . P E 2
H24C H -0.024412 0.061149 0.090016 0.083 Uiso 0.495(10) 1 calc R U P E 2
H24D H 0.038486 -0.018622 0.055461 0.083 Uiso 0.495(10) 1 calc R U P E 2
C25B C -0.015(2) -0.0036(14) 0.1592(13) 0.100(7) Uani 0.495(10) 1 d D . P E 2
H25C H -0.029082 0.041709 0.200312 0.120 Uiso 0.495(10) 1 calc R U P E 2
H25D H 0.066430 -0.029223 0.176878 0.120 Uiso 0.495(10) 1 calc R U P E 2
C26B C -0.162(3) -0.0580(14) 0.1454(11) 0.122(9) Uani 0.495(10) 1 d D . P E 2
H26C H -0.238922 -0.035246 0.120960 0.147 Uiso 0.495(10) 1 calc R U P E 2
H26D H -0.142412 -0.105738 0.108845 0.147 Uiso 0.495(10) 1 calc R U P E 2
C27B C -0.239(2) -0.0821(12) 0.2033(8) 0.121(6) Uani 0.495(10) 1 d D . P E 2
H27C H -0.266490 -0.035559 0.239125 0.146 Uiso 0.495(10) 1 calc R U P E 2
H27D H -0.164338 -0.104338 0.229266 0.146 Uiso 0.495(10) 1 calc R U P E 2
C28B C -0.382(2) -0.1390(15) 0.1795(18) 0.115(8) Uani 0.495(10) 1 d D . P E 2
H28D H -0.423950 -0.151022 0.222509 0.173 Uiso 0.495(10) 1 calc R U P E 2
H28E H -0.459212 -0.117305 0.155177 0.173 Uiso 0.495(10) 1 calc R U P E 2
H28F H -0.356743 -0.186297 0.145288 0.173 Uiso 0.495(10) 1 calc R U P E 2
C29B C 0.2803(12) 0.0953(6) 0.0542(4) 0.070(3) Uani 0.495(10) 1 d D . P E 2
H29C H 0.215226 0.132526 0.043502 0.084 Uiso 0.495(10) 1 calc R U P E 2
H29D H 0.269850 0.050543 0.009702 0.084 Uiso 0.495(10) 1 calc R U P E 2
C30B C 0.443(2) 0.1322(15) 0.0644(11) 0.098(8) Uani 0.495(10) 1 d D . P E 2
H30C H 0.448898 0.181147 0.104232 0.118 Uiso 0.495(10) 1 calc R U P E 2
H30D H 0.505225 0.098581 0.083478 0.118 Uiso 0.495(10) 1 calc R U P E 2
C31B C 0.5250(19) 0.1507(13) 0.0046(9) 0.102(5) Uani 0.495(10) 1 d D . P E 2
H31C H 0.463332 0.184224 -0.014614 0.123 Uiso 0.495(10) 1 calc R U P E 2
H31D H 0.520376 0.101755 -0.035139 0.123 Uiso 0.495(10) 1 calc R U P E 2
C32B C 0.687(3) 0.188(2) 0.0161(19) 0.177(16) Uani 0.495(10) 1 d D . P E 2
H32C H 0.748169 0.156617 0.039024 0.212 Uiso 0.495(10) 1 calc R U P E 2
H32D H 0.690902 0.238808 0.052651 0.212 Uiso 0.495(10) 1 calc R U P E 2
C33B C 0.769(5) 0.200(3) -0.047(2) 0.24(3) Uani 0.495(10) 1 d D . P E 2
H33D H 0.875631 0.225216 -0.029410 0.363 Uiso 0.495(10) 1 calc R U P E 2
H33E H 0.772427 0.150163 -0.082974 0.363 Uiso 0.495(10) 1 calc R U P E 2
H33F H 0.714810 0.232855 -0.069265 0.363 Uiso 0.495(10) 1 calc R U P E 2
C34 C 0.1128(3) 0.35974(17) 0.21172(15) 0.0432(6) Uani 1 1 d . . . . .
C35 C 0.1914(4) 0.3546(2) 0.14798(17) 0.0535(8) Uani 1 1 d . . . . .
H35 H 0.287604 0.334715 0.143902 0.064 Uiso 1 1 calc R U . . .
C36 C 0.1283(4) 0.3789(2) 0.09053(18) 0.0612(9) Uani 1 1 d . . . . .
C37 C -0.0130(4) 0.4087(2) 0.09533(19) 0.0617(9) Uani 1 1 d . . . . .
H37 H -0.056195 0.424279 0.055920 0.074 Uiso 1 1 calc R U . . .
C38 C -0.0887(4) 0.4151(2) 0.15898(18) 0.0580(8) Uani 1 1 d . . . . .
C39 C -0.0254(4) 0.39159(18) 0.21708(16) 0.0485(7) Uani 1 1 d . . . . .
H39 H -0.077556 0.397491 0.260597 0.058 Uiso 1 1 calc R U . . .
C40 C 0.2115(5) 0.3703(4) 0.0231(2) 0.0963(15) Uani 1 1 d D . . . .
C41 C -0.2410(5) 0.4457(3) 0.1660(2) 0.0762(11) Uani 1 1 d D . . . .
C42 C 0.4662(4) 0.07389(17) 0.37473(17) 0.0470(7) Uani 1 1 d . . . . .
C43 C 0.6164(4) 0.06523(19) 0.39574(19) 0.0555(8) Uani 1 1 d . . . . .
H43 H 0.695272 0.108501 0.407959 0.067 Uiso 1 1 calc R U . . .
C44 C 0.6526(5) -0.0069(2) 0.3991(2) 0.0668(9) Uani 1 1 d . . . . .
C45 C 0.5397(5) -0.0702(2) 0.3819(2) 0.0722(10) Uani 1 1 d . . . . .
H45 H 0.565007 -0.118814 0.384143 0.087 Uiso 1 1 calc R U . . .
C46 C 0.3879(5) -0.0626(2) 0.3610(2) 0.0688(10) Uani 1 1 d . . . . .
C47 C 0.3509(4) 0.00927(18) 0.3578(2) 0.0582(8) Uani 1 1 d . . . . .
H47 H 0.247266 0.014342 0.344096 0.070 Uiso 1 1 calc R U . . .
C48 C 0.8128(7) -0.0151(3) 0.4220(3) 0.0965(14) Uani 1 1 d D . . . .
C49 C 0.2725(7) -0.1321(3) 0.3408(4) 0.1080(17) Uani 1 1 d D . . . .
C50 C 0.1864(3) 0.63010(15) 0.57499(16) 0.0395(6) Uani 1 1 d . . . . .
C51 C 0.0860(3) 0.63994(16) 0.51965(17) 0.0434(6) Uani 1 1 d . . . . .
H51 H 0.060409 0.599088 0.475577 0.052 Uiso 1 1 calc R U . . .
C52 C 0.0221(4) 0.70913(17) 0.52792(18) 0.0471(7) Uani 1 1 d . . . . .
C53 C 0.0553(4) 0.76918(17) 0.59289(19) 0.0513(7) Uani 1 1 d . . . . .
H53 H 0.012577 0.815930 0.598832 0.062 Uiso 1 1 calc R U . . .
C54 C 0.1528(4) 0.75924(18) 0.64917(18) 0.0522(7) Uani 1 1 d . . . . .
C55 C 0.2195(4) 0.69130(17) 0.64100(17) 0.0470(7) Uani 1 1 d . . . . .
H55 H 0.286839 0.686239 0.679605 0.056 Uiso 1 1 calc R U . . .
C56 C -0.1090(5) 0.7835(2) 0.4631(2) 0.0672(10) Uani 1 1 d . . . . .
H56A H -0.175133 0.775622 0.417809 0.101 Uiso 1 1 calc R U . . .
H56B H -0.012204 0.816482 0.461926 0.101 Uiso 1 1 calc R U . . .
H56C H -0.163179 0.808482 0.505388 0.101 Uiso 1 1 calc R U . . .
C57 C 0.2625(5) 0.8142(2) 0.7743(2) 0.0717(11) Uani 1 1 d . . . . .
H57A H 0.364061 0.799406 0.760751 0.108 Uiso 1 1 calc R U . . .
H57B H 0.205745 0.774486 0.792616 0.108 Uiso 1 1 calc R U . . .
H57C H 0.276917 0.863651 0.812738 0.108 Uiso 1 1 calc R U . . .
C58 C 0.7164(4) 0.38628(17) 0.70545(16) 0.0440(6) Uani 1 1 d . . . . .
C59 C 0.6783(4) 0.4010(2) 0.77904(17) 0.0542(8) Uani 1 1 d . . . . .
H59 H 0.582899 0.418831 0.792731 0.065 Uiso 1 1 calc R U . . .
C60 C 0.7827(4) 0.3890(2) 0.83122(18) 0.0632(9) Uani 1 1 d . . . . .
C61 C 0.9247(4) 0.3635(2) 0.8125(2) 0.0638(9) Uani 1 1 d . . . . .
H61 H 0.995024 0.355971 0.848709 0.077 Uiso 1 1 calc R U . . .
C62 C 0.9615(4) 0.3492(2) 0.74001(19) 0.0574(8) Uani 1 1 d . . . . .
C63 C 0.8567(4) 0.36043(19) 0.68634(17) 0.0503(7) Uani 1 1 d . . . . .
H63 H 0.882232 0.350263 0.636902 0.060 Uiso 1 1 calc R U . . .
C64 C 0.6004(6) 0.4045(5) 0.9224(3) 0.134(3) Uani 1 1 d . . . . .
H64A H 0.534900 0.357061 0.893690 0.201 Uiso 1 1 calc R U . . .
H64B H 0.563316 0.449032 0.911295 0.201 Uiso 1 1 calc R U . . .
H64C H 0.595435 0.409587 0.974891 0.201 Uiso 1 1 calc R U . . .
C65 C 1.2036(6) 0.3062(4) 0.7655(3) 0.1091(19) Uani 1 1 d . . . . .
H65A H 1.292293 0.286850 0.740076 0.164 Uiso 1 1 calc R U . . .
H65B H 1.152413 0.267083 0.786228 0.164 Uiso 1 1 calc R U . . .
H65C H 1.239976 0.353466 0.805149 0.164 Uiso 1 1 calc R U . . .

loop_
_atom_site_aniso_label
_atom_site_aniso_U_11
_atom_site_aniso_U_22
_atom_site_aniso_U_33
_atom_site_aniso_U_23
_atom_site_aniso_U_13
_atom_site_aniso_U_12
F1A 0.108(2) 0.192(3) 0.0670(15) 0.0521(17) 0.0374(12) 0.050(2)
F2A 0.108(2) 0.192(3) 0.0670(15) 0.0521(17) 0.0374(12) 0.050(2)
F3A 0.108(2) 0.192(3) 0.0670(15) 0.0521(17) 0.0374(12) 0.050(2)
F4A 0.0661(15) 0.1295(17) 0.0757(17) 0.0360(16) -0.0053(14) 0.0307(12)
F5A 0.0661(15) 0.1295(17) 0.0757(17) 0.0360(16) -0.0053(14) 0.0307(12)
F6A 0.0661(15) 0.1295(17) 0.0757(17) 0.0360(16) -0.0053(14) 0.0307(12)
F7A 0.0980(15) 0.110(2) 0.149(3) 0.043(2) -0.020(2) 0.0382(14)
F8A 0.0980(15) 0.110(2) 0.149(3) 0.043(2) -0.020(2) 0.0382(14)
F9A 0.0980(15) 0.110(2) 0.149(3) 0.043(2) -0.020(2) 0.0382(14)
F10A 0.135(2) 0.0595(15) 0.169(4) 0.0068(17) 0.032(2) -0.0231(14)
F11A 0.135(2) 0.0595(15) 0.169(4) 0.0068(17) 0.032(2) -0.0231(14)
F12A 0.135(2) 0.0595(15) 0.169(4) 0.0068(17) 0.032(2) -0.0231(14)
F1B 0.108(2) 0.192(3) 0.0670(15) 0.0521(17) 0.0374(12) 0.050(2)
F2B 0.108(2) 0.192(3) 0.0670(15) 0.0521(17) 0.0374(12) 0.050(2)
F3B 0.108(2) 0.192(3) 0.0670(15) 0.0521(17) 0.0374(12) 0.050(2)
F4B 0.0661(15) 0.1295(17) 0.0757(17) 0.0360(16) -0.0053(14) 0.0307(12)
F5B 0.0661(15) 0.1295(17) 0.0757(17) 0.0360(16) -0.0053(14) 0.0307(12)
F6B 0.0661(15) 0.1295(17) 0.0757(17) 0.0360(16) -0.0053(14) 0.0307(12)
F7B 0.0980(15) 0.110(2) 0.149(3) 0.043(2) -0.020(2) 0.0382(14)
F8B 0.0980(15) 0.110(2) 0.149(3) 0.043(2) -0.020(2) 0.0382(14)
F9B 0.0980(15) 0.110(2) 0.149(3) 0.043(2) -0.020(2) 0.0382(14)
F10B 0.135(2) 0.0595(15) 0.169(4) 0.0068(17) 0.032(2) -0.0231(14)
F11B 0.135(2) 0.0595(15) 0.169(4) 0.0068(17) 0.032(2) -0.0231(14)
F12B 0.135(2) 0.0595(15) 0.169(4) 0.0068(17) 0.032(2) -0.0231(14)
O1 0.0686(15) 0.0575(14) 0.0469(12) -0.0001(10) -0.0152(11) 0.0115(11)
O2 0.0785(16) 0.0478(13) 0.0534(13) -0.0032(10) 0.0012(11) 0.0236(12)
O3 0.0696(15) 0.0496(13) 0.0703(15) 0.0215(11) -0.0007(12) 0.0188(11)
O4 0.109(2) 0.0435(13) 0.0623(15) -0.0065(11) -0.0011(14) 0.0228(13)
O5 0.0764(19) 0.183(4) 0.0414(14) 0.0396(17) -0.0010(13) 0.019(2)
O6 0.0657(16) 0.114(2) 0.0710(17) 0.0169(16) -0.0070(13) 0.0411(16)
N1 0.0585(16) 0.0459(14) 0.0399(13) -0.0048(11) -0.0038(11) 0.0103(12)
C1 0.0509(17) 0.0467(16) 0.0381(15) 0.0031(12) -0.0012(13) 0.0062(13)
C2 0.0416(14) 0.0400(14) 0.0356(14) 0.0056(11) 0.0024(11) 0.0052(11)
C3 0.0389(14) 0.0339(13) 0.0373(14) 0.0057(11) 0.0032(11) 0.0036(11)
C4 0.0438(15) 0.0345(14) 0.0438(15) 0.0049(11) 0.0029(12) 0.0055(11)
C5 0.0524(17) 0.0399(15) 0.0465(16) 0.0011(12) 0.0041(13) 0.0079(13)
C6 0.0394(14) 0.0437(15) 0.0353(13) 0.0100(11) 0.0018(11) 0.0047(11)
C7 0.0443(15) 0.0346(14) 0.0369(14) 0.0098(11) 0.0020(11) 0.0050(11)
C8 0.0377(13) 0.0320(13) 0.0343(13) 0.0084(10) 0.0026(10) 0.0035(10)
C9 0.0371(13) 0.0318(13) 0.0350(13) 0.0081(10) 0.0026(10) 0.0025(10)
C10 0.0387(14) 0.0322(13) 0.0366(13) 0.0086(10) 0.0027(11) 0.0036(10)
C11 0.0459(15) 0.0367(14) 0.0420(15) 0.0106(11) 0.0005(12) 0.0073(12)
C12 0.0483(16) 0.0344(14) 0.0462(15) 0.0076(12) 0.0067(12) 0.0085(12)
C13 0.0383(13) 0.0323(13) 0.0341(13) 0.0087(10) 0.0045(10) 0.0023(10)
C14 0.0436(15) 0.0335(13) 0.0373(14) 0.0083(11) 0.0024(11) 0.0060(11)
C15 0.0416(14) 0.0331(13) 0.0378(14) 0.0089(11) 0.0083(11) 0.0036(11)
C16 0.0488(16) 0.0357(14) 0.0344(14) 0.0039(11) 0.0078(11) 0.0050(12)
C17 0.0435(15) 0.0370(14) 0.0340(13) 0.0084(11) 0.0055(11) 0.0028(11)
C18 0.0491(16) 0.0407(15) 0.0325(13) 0.0067(11) 0.0024(11) 0.0045(12)
C19 0.0447(15) 0.0415(15) 0.0349(14) 0.0110(11) 0.0004(11) 0.0020(12)
C20 0.0451(15) 0.0353(14) 0.0388(14) 0.0106(11) 0.0019(11) 0.0062(11)
C21 0.0395(14) 0.0341(13) 0.0341(13) 0.0094(10) 0.0031(11) 0.0016(11)
C22 0.0395(13) 0.0313(13) 0.0324(13) 0.0091(10) 0.0048(10) 0.0022(10)
C23 0.073(2) 0.057(2) 0.0452(18) -0.0150(15) -0.0052(15) 0.0124(16)
C24A 0.073(5) 0.050(4) 0.059(4) -0.011(3) -0.012(4) 0.010(3)
C25A 0.075(6) 0.054(7) 0.095(13) -0.018(7) 0.003(6) 0.014(5)
C26A 0.130(12) 0.094(11) 0.15(2) -0.005(11) 0.043(13) -0.017(9)
C27A 0.109(9) 0.099(8) 0.089(10) 0.026(7) 0.014(7) 0.012(6)
C28A 0.22(3) 0.131(15) 0.113(15) 0.011(12) 0.069(16) -0.033(16)
C29A 0.082(5) 0.065(5) 0.047(4) -0.009(3) 0.002(4) 0.022(4)
C30A 0.077(8) 0.076(9) 0.081(15) -0.004(8) 0.003(8) 0.011(7)
C31A 0.094(9) 0.111(9) 0.062(7) -0.006(6) 0.008(7) 0.006(8)
C32A 0.144(16) 0.136(12) 0.127(19) -0.014(11) 0.039(13) -0.041(11)
C33A 0.129(14) 0.152(17) 0.125(13) 0.018(11) 0.027(10) -0.022(13)
C24B 0.080(5) 0.056(5) 0.052(4) -0.009(3) -0.010(4) -0.001(4)
C25B 0.115(12) 0.088(13) 0.071(8) 0.000(7) 0.001(8) -0.031(10)
C26B 0.157(15) 0.104(14) 0.063(9) -0.013(8) 0.013(9) -0.064(12)
C27B 0.115(11) 0.149(15) 0.090(9) 0.041(8) 0.005(7) -0.038(10)
C28B 0.082(9) 0.121(14) 0.14(2) 0.048(13) -0.006(10) -0.019(9)
C29B 0.081(6) 0.071(5) 0.043(4) -0.007(3) 0.002(3) 0.008(4)
C30B 0.097(10) 0.117(17) 0.046(10) -0.020(9) 0.012(8) -0.019(10)
C31B 0.103(10) 0.120(12) 0.071(8) 0.019(6) 0.014(8) -0.013(9)
C32B 0.128(15) 0.23(4) 0.109(17) -0.017(18) 0.026(13) -0.072(19)
C33B 0.19(3) 0.29(4) 0.23(4) 0.08(3) 0.09(3) -0.09(3)
C34 0.0483(16) 0.0435(15) 0.0350(14) 0.0088(12) -0.0026(11) 0.0030(12)
C35 0.0482(17) 0.069(2) 0.0418(16) 0.0146(15) 0.0018(13) 0.0064(15)
C36 0.0577(19) 0.082(2) 0.0438(17) 0.0222(16) 0.0004(14) 0.0032(17)
C37 0.061(2) 0.082(2) 0.0487(18) 0.0307(17) -0.0007(15) 0.0098(18)
C38 0.0584(19) 0.071(2) 0.0471(17) 0.0202(16) 0.0007(14) 0.0119(16)
C39 0.0545(17) 0.0542(18) 0.0382(15) 0.0134(13) 0.0038(13) 0.0120(14)
C40 0.070(3) 0.177(5) 0.054(2) 0.048(3) 0.0097(19) 0.027(3)
C41 0.065(2) 0.116(3) 0.056(2) 0.035(2) 0.0008(18) 0.025(2)
C42 0.0578(17) 0.0341(14) 0.0471(16) 0.0073(12) 0.0052(13) 0.0092(12)
C43 0.0607(19) 0.0420(16) 0.062(2) 0.0119(14) -0.0005(16) 0.0110(14)
C44 0.079(2) 0.0486(19) 0.074(2) 0.0156(17) -0.0015(19) 0.0209(17)
C45 0.092(3) 0.0389(17) 0.091(3) 0.0214(18) 0.013(2) 0.0196(17)
C46 0.078(2) 0.0399(17) 0.088(3) 0.0150(17) 0.020(2) 0.0086(16)
C47 0.0598(19) 0.0393(16) 0.071(2) 0.0083(15) 0.0093(16) 0.0073(14)
C48 0.101(3) 0.063(3) 0.130(4) 0.035(3) -0.022(3) 0.025(2)
C49 0.100(3) 0.046(2) 0.176(5) 0.027(3) 0.049(3) 0.002(2)
C50 0.0435(15) 0.0317(13) 0.0433(15) 0.0097(11) 0.0121(12) 0.0048(11)
C51 0.0490(16) 0.0345(14) 0.0469(16) 0.0102(12) 0.0105(13) 0.0070(12)
C52 0.0471(16) 0.0424(16) 0.0561(17) 0.0190(13) 0.0118(13) 0.0077(13)
C53 0.0590(18) 0.0341(15) 0.0642(19) 0.0146(13) 0.0187(15) 0.0128(13)
C54 0.0633(19) 0.0358(15) 0.0536(18) 0.0053(13) 0.0144(15) 0.0064(13)
C55 0.0567(18) 0.0387(15) 0.0440(16) 0.0077(12) 0.0082(13) 0.0088(13)
C56 0.071(2) 0.061(2) 0.086(3) 0.037(2) 0.015(2) 0.0251(18)
C57 0.081(3) 0.059(2) 0.060(2) -0.0081(17) -0.0001(19) 0.0148(19)
C58 0.0486(16) 0.0417(15) 0.0392(14) 0.0111(12) -0.0038(12) 0.0005(12)
C59 0.0505(17) 0.070(2) 0.0407(16) 0.0147(15) -0.0010(13) 0.0063(15)
C60 0.063(2) 0.085(3) 0.0400(16) 0.0200(16) -0.0054(14) 0.0031(18)
C61 0.061(2) 0.078(2) 0.0511(18) 0.0204(17) -0.0149(15) 0.0069(18)
C62 0.0530(18) 0.061(2) 0.0546(18) 0.0116(15) -0.0068(14) 0.0103(15)
C63 0.0553(17) 0.0534(18) 0.0410(16) 0.0113(13) 0.0005(13) 0.0099(14)
C64 0.078(3) 0.276(9) 0.052(2) 0.057(4) 0.013(2) 0.012(4)
C65 0.087(3) 0.145(5) 0.102(4) 0.034(3) -0.014(3) 0.056(3)

loop_
_atom_type_symbol
_atom_type_description
_atom_type_scat_dispersion_real
_atom_type_scat_dispersion_imag
_atom_type_scat_source
C C 0.0181 0.0091 'International Tables Vol C Tables 4.2.6.8 and 6.1.1.4'
H H 0.0000 0.0000 'International Tables Vol C Tables 4.2.6.8 and 6.1.1.4'
F F 0.0727 0.0534 'International Tables Vol C Tables 4.2.6.8 and 6.1.1.4'
N N 0.0311 0.0180 'International Tables Vol C Tables 4.2.6.8 and 6.1.1.4'
O O 0.0492 0.0322 'International Tables Vol C Tables 4.2.6.8 and 6.1.1.4'

loop_
_exptl_crystal_face_index_h
_exptl_crystal_face_index_k
_exptl_crystal_face_index_l
_exptl_crystal_face_perp_dist
-1 1 -1 0.1014
-1 0 1 0.0903
-1 -1 -1 0.0878
-1 -1 0 0.0904
-1 -1 1 0.0849
0 1 1 0.0300
0 -1 -1 0.0217
0 -1 1 0.0208
0 1 -1 0.0208
0 0 -1 0.0301
0 -1 0 0.0132
1 -1 -1 0.0724
1 0 0 0.0897
1 -1 1 0.0770
1 0 -1 0.0790
1 1 0 0.0863
1 1 -1 0.0793

loop_
_geom_angle_atom_site_label_1
_geom_angle_atom_site_label_2
_geom_angle_atom_site_label_3
_geom_angle
_geom_angle_site_symmetry_1
_geom_angle_site_symmetry_3
_geom_angle_publ_flag
C52 O3 C56 118.5(3) . . ?
C54 O4 C57 118.2(3) . . ?
C60 O5 C64 117.0(3) . . ?
C62 O6 C65 118.3(4) . . ?
C1 N1 C5 124.0(2) . . ?
C1 N1 C23 118.2(3) . . ?
C5 N1 C23 117.8(3) . . ?
O1 C1 N1 120.1(3) . . ?
O1 C1 C2 122.7(3) . . ?
N1 C1 C2 117.1(3) . . ?
C3 C2 C1 119.5(3) . . ?
C6 C2 C1 120.9(3) . . ?
C6 C2 C3 119.4(2) . . ?
C2 C3 C9 119.9(2) . . ?
C4 C3 C2 119.9(2) . . ?
C4 C3 C9 120.2(2) . . ?
C3 C4 C5 119.6(3) . . ?
C12 C4 C3 119.5(2) . . ?
C12 C4 C5 120.7(3) . . ?
O2 C5 N1 120.5(3) . . ?
O2 C5 C4 122.4(3) . . ?
N1 C5 C4 117.1(3) . . ?
C2 C6 C34 123.2(2) . . ?
C7 C6 C2 119.4(3) . . ?
C7 C6 C34 117.4(2) . . ?
C6 C7 H7 118.5 . . ?
C8 C7 C6 123.0(3) . . ?
C8 C7 H7 118.5 . . ?
C7 C8 C9 118.3(2) . . ?
C7 C8 C13 122.6(2) . . ?
C9 C8 C13 119.1(2) . . ?
C3 C9 C10 119.2(2) . . ?
C8 C9 C3 119.6(2) . . ?
C8 C9 C10 121.2(2) . . ?
C9 C10 C21 119.2(2) . . ?
C11 C10 C9 118.3(2) . . ?
C11 C10 C21 122.5(2) . . ?
C10 C11 H11 118.5 . . ?
C10 C11 C12 123.0(3) . . ?
C12 C11 H11 118.5 . . ?
C4 C12 C11 119.5(3) . . ?
C4 C12 C42 124.3(3) . . ?
C11 C12 C42 116.3(3) . . ?
C14 C13 C8 121.9(2) . . ?
C14 C13 C22 119.2(2) . . ?
C22 C13 C8 118.9(2) . . ?
C13 C14 H14 118.4 . . ?
C13 C14 C15 123.1(3) . . ?
C15 C14 H14 118.4 . . ?
C14 C15 C50 120.1(2) . . ?
C16 C15 C14 117.2(2) . . ?
C16 C15 C50 122.7(2) . . ?
C15 C16 H16 118.9 . . ?
C15 C16 C17 122.2(2) . . ?
C17 C16 H16 118.9 . . ?
C16 C17 C18 121.4(2) . . ?
C16 C17 C22 119.7(2) . . ?
C22 C17 C18 118.9(2) . . ?
C17 C18 H18 119.3 . . ?
C19 C18 C17 121.5(2) . . ?
C19 C18 H18 119.3 . . ?
C18 C19 C20 118.7(3) . . ?
C18 C19 C58 121.5(2) . . ?
C20 C19 C58 119.7(3) . . ?
C19 C20 H20 119.0 . . ?
C21 C20 C19 121.9(3) . . ?
C21 C20 H20 119.0 . . ?
C20 C21 C10 122.2(2) . . ?
C20 C21 C22 119.0(2) . . ?
C22 C21 C10 118.9(2) . . ?
C17 C22 C13 118.5(2) . . ?
C17 C22 C21 119.7(2) . . ?
C21 C22 C13 121.7(2) . . ?
N1 C23 H23A 103.3 . . ?
N1 C23 H23B 103.4 . . ?
N1 C23 C29A 111.4(4) . . ?
N1 C23 C24B 110.4(4) . . ?
C24A C23 N1 113.7(4) . . ?
C24A C23 H23A 103.3 . . ?
C24A C23 C29A 119.5(5) . . ?
C29A C23 H23A 103.3 . . ?
C24B C23 H23B 103.4 . . ?
C29B C23 N1 113.2(4) . . ?
C29B C23 H23B 103.4 . . ?
C29B C23 C24B 120.8(6) . . ?
C23 C24A H24A 108.3 . . ?
C23 C24A H24B 108.3 . . ?
C23 C24A C25A 116.1(10) . . ?
H24A C24A H24B 107.4 . . ?
C25A C24A H24A 108.3 . . ?
C25A C24A H24B 108.3 . . ?
C24A C25A H25A 107.3 . . ?
C24A C25A H25B 107.3 . . ?
H25A C25A H25B 106.9 . . ?
C26A C25A C24A 119.9(15) . . ?
C26A C25A H25A 107.3 . . ?
C26A C25A H25B 107.3 . . ?
C25A C26A H26A 107.5 . . ?
C25A C26A H26B 107.5 . . ?
H26A C26A H26B 107.0 . . ?
C27A C26A C25A 119(2) . . ?
C27A C26A H26A 107.5 . . ?
C27A C26A H26B 107.5 . . ?
C26A C27A H27A 107.6 . . ?
C26A C27A H27B 107.6 . . ?
H27A C27A H27B 107.1 . . ?
C28A C27A C26A 118.7(19) . . ?
C28A C27A H27A 107.6 . . ?
C28A C27A H27B 107.6 . . ?
C27A C28A H28A 109.5 . . ?
C27A C28A H28B 109.5 . . ?
C27A C28A H28C 109.5 . . ?
H28A C28A H28B 109.5 . . ?
H28A C28A H28C 109.5 . . ?
H28B C28A H28C 109.5 . . ?
C23 C29A H29A 107.4 . . ?
C23 C29A H29B 107.4 . . ?
H29A C29A H29B 107.0 . . ?
C30A C29A C23 119.5(9) . . ?
C30A C29A H29A 107.4 . . ?
C30A C29A H29B 107.4 . . ?
C29A C30A H30A 107.5 . . ?
C29A C30A H30B 107.5 . . ?
H30A C30A H30B 107.0 . . ?
C31A C30A C29A 119.5(16) . . ?
C31A C30A H30A 107.5 . . ?
C31A C30A H30B 107.5 . . ?
C30A C31A H31A 107.2 . . ?
C30A C31A H31B 107.2 . . ?
H31A C31A H31B 106.9 . . ?
C32A C31A C30A 120.3(18) . . ?
C32A C31A H31A 107.2 . . ?
C32A C31A H31B 107.2 . . ?
C31A C32A H32A 106.6 . . ?
C31A C32A H32B 106.6 . . ?
C31A C32A C33A 123(3) . . ?
H32A C32A H32B 106.6 . . ?
C33A C32A H32A 106.6 . . ?
C33A C32A H32B 106.6 . . ?
C32A C33A H33A 109.5 . . ?
C32A C33A H33B 109.5 . . ?
C32A C33A H33C 109.5 . . ?
H33A C33A H33B 109.5 . . ?
H33A C33A H33C 109.5 . . ?
H33B C33A H33C 109.5 . . ?
C23 C24B H24C 107.5 . . ?
C23 C24B H24D 107.5 . . ?
H24C C24B H24D 107.0 . . ?
C25B C24B C23 119.2(11) . . ?
C25B C24B H24C 107.5 . . ?
C25B C24B H24D 107.5 . . ?
C24B C25B H25C 107.2 . . ?
C24B C25B H25D 107.2 . . ?
C24B C25B C26B 120.4(19) . . ?
H25C C25B H25D 106.9 . . ?
C26B C25B H25C 107.2 . . ?
C26B C25B H25D 107.2 . . ?
C25B C26B H26C 106.5 . . ?
C25B C26B H26D 106.5 . . ?
H26C C26B H26D 106.5 . . ?
C27B C26B C25B 123.4(17) . . ?
C27B C26B H26C 106.5 . . ?
C27B C26B H26D 106.5 . . ?
C26B C27B H27C 108.2 . . ?
C26B C27B H27D 108.2 . . ?
C26B C27B C28B 116.4(16) . . ?
H27C C27B H27D 107.3 . . ?
C28B C27B H27C 108.2 . . ?
C28B C27B H27D 108.2 . . ?
C27B C28B H28D 109.5 . . ?
C27B C28B H28E 109.5 . . ?
C27B C28B H28F 109.5 . . ?
H28D C28B H28E 109.5 . . ?
H28D C28B H28F 109.5 . . ?
H28E C28B H28F 109.5 . . ?
C23 C29B H29C 107.4 . . ?
C23 C29B H29D 107.4 . . ?
C23 C29B C30B 119.7(11) . . ?
H29C C29B H29D 106.9 . . ?
C30B C29B H29C 107.4 . . ?
C30B C29B H29D 107.4 . . ?
C29B C30B H30C 106.7 . . ?
C29B C30B H30D 106.7 . . ?
H30C C30B H30D 106.6 . . ?
C31B C30B C29B 122.6(17) . . ?
C31B C30B H30C 106.7 . . ?
C31B C30B H30D 106.7 . . ?
C30B C31B H31C 106.9 . . ?
C30B C31B H31D 106.9 . . ?
C30B C31B C32B 121.7(18) . . ?
H31C C31B H31D 106.7 . . ?
C32B C31B H31C 106.9 . . ?
C32B C31B H31D 106.9 . . ?
C31B C32B H32C 107.3 . . ?
C31B C32B H32D 107.3 . . ?
C31B C32B C33B 120(3) . . ?
H32C C32B H32D 106.9 . . ?
C33B C32B H32C 107.3 . . ?
C33B C32B H32D 107.3 . . ?
C32B C33B H33D 109.5 . . ?
C32B C33B H33E 109.5 . . ?
C32B C33B H33F 109.5 . . ?
H33D C33B H33E 109.5 . . ?
H33D C33B H33F 109.5 . . ?
H33E C33B H33F 109.5 . . ?
C35 C34 C6 120.4(3) . . ?
C39 C34 C6 121.0(3) . . ?
C39 C34 C35 118.5(3) . . ?
C34 C35 H35 119.9 . . ?
C36 C35 C34 120.2(3) . . ?
C36 C35 H35 119.9 . . ?
C35 C36 C40 118.9(3) . . ?
C37 C36 C35 121.0(3) . . ?
C37 C36 C40 120.1(3) . . ?
C36 C37 H37 120.7 . . ?
C38 C37 C36 118.6(3) . . ?
C38 C37 H37 120.7 . . ?
C37 C38 C39 120.7(3) . . ?
C37 C38 C41 120.4(3) . . ?
C39 C38 C41 118.9(3) . . ?
C34 C39 C38 120.9(3) . . ?
C34 C39 H39 119.6 . . ?
C38 C39 H39 119.6 . . ?
F1A C40 C36 108.2(4) . . ?
F2A C40 F1A 109.1(6) . . ?
F2A C40 C36 112.9(5) . . ?
F3A C40 F1A 91.0(7) . . ?
F3A C40 F2A 107.4(6) . . ?
F3A C40 C36 125.4(5) . . ?
F1B C40 F2B 98.2(6) . . ?
F1B C40 F3B 123.6(6) . . ?
F1B C40 C36 117.4(4) . . ?
F2B C40 C36 112.0(5) . . ?
F3B C40 F2B 93.9(6) . . ?
F3B C40 C36 108.0(5) . . ?
F4A C41 C38 109.6(4) . . ?
F5A C41 F4A 90.7(6) . . ?
F5A C41 F6A 107.3(6) . . ?
F5A C41 C38 122.3(5) . . ?
F6A C41 F4A 110.1(5) . . ?
F6A C41 C38 114.2(5) . . ?
F4B C41 F5B 116.6(5) . . ?
F4B C41 F6B 106.7(4) . . ?
F4B C41 C38 117.1(4) . . ?
F5B C41 F6B 96.9(5) . . ?
F5B C41 C38 107.3(4) . . ?
F6B C41 C38 110.2(4) . . ?
C43 C42 C12 119.8(3) . . ?
C43 C42 C47 118.7(3) . . ?
C47 C42 C12 121.3(3) . . ?
C42 C43 H43 119.7 . . ?
C42 C43 C44 120.6(3) . . ?
C44 C43 H43 119.7 . . ?
C43 C44 C48 120.0(4) . . ?
C45 C44 C43 120.5(4) . . ?
C45 C44 C48 119.4(4) . . ?
C44 C45 H45 120.1 . . ?
C44 C45 C46 119.7(3) . . ?
C46 C45 H45 120.1 . . ?
C45 C46 C47 120.0(3) . . ?
C45 C46 C49 117.9(4) . . ?
C47 C46 C49 122.1(4) . . ?
C42 C47 H47 119.8 . . ?
C46 C47 C42 120.4(3) . . ?
C46 C47 H47 119.8 . . ?
F7A C48 F8A 104.0(6) . . ?
F7A C48 F9A 108.2(5) . . ?
F7A C48 C44 121.8(5) . . ?
F8A C48 C44 110.6(5) . . ?
F9A C48 F8A 99.1(5) . . ?
F9A C48 C44 110.7(5) . . ?
F7B C48 C44 108.2(5) . . ?
F8B C48 F7B 107.3(7) . . ?
F8B C48 F9B 108.1(6) . . ?
F8B C48 C44 119.0(5) . . ?
F9B C48 F7B 99.9(5) . . ?
F9B C48 C44 112.4(5) . . ?
F10A C49 F11A 102.7(5) . . ?
F10A C49 F12A 109.2(7) . . ?
F10A C49 C46 115.0(5) . . ?
F11A C49 F12A 92.7(6) . . ?
F11A C49 C46 119.6(6) . . ?
F12A C49 C46 114.9(4) . . ?
F10B C49 F11B 95.5(7) . . ?
F10B C49 C46 114.5(6) . . ?
F11B C49 C46 103.4(6) . . ?
F12B C49 F10B 108.3(8) . . ?
F12B C49 F11B 118.3(8) . . ?
F12B C49 C46 115.4(6) . . ?
C51 C50 C15 120.4(2) . . ?
C51 C50 C55 118.1(3) . . ?
C55 C50 C15 121.5(3) . . ?
C50 C51 H51 119.3 . . ?
C50 C51 C52 121.5(3) . . ?
C52 C51 H51 119.3 . . ?
O3 C52 C51 114.9(3) . . ?
O3 C52 C53 124.9(3) . . ?
C53 C52 C51 120.2(3) . . ?
C52 C53 H53 120.6 . . ?
C52 C53 C54 118.8(3) . . ?
C54 C53 H53 120.6 . . ?
O4 C54 C53 114.0(3) . . ?
O4 C54 C55 124.5(3) . . ?
C53 C54 C55 121.5(3) . . ?
C50 C55 H55 120.0 . . ?
C54 C55 C50 119.9(3) . . ?
C54 C55 H55 120.0 . . ?
O3 C56 H56A 109.5 . . ?
O3 C56 H56B 109.5 . . ?
O3 C56 H56C 109.5 . . ?
H56A C56 H56B 109.5 . . ?
H56A C56 H56C 109.5 . . ?
H56B C56 H56C 109.5 . . ?
O4 C57 H57A 109.5 . . ?
O4 C57 H57B 109.5 . . ?
O4 C57 H57C 109.5 . . ?
H57A C57 H57B 109.5 . . ?
H57A C57 H57C 109.5 . . ?
H57B C57 H57C 109.5 . . ?
C59 C58 C19 119.5(3) . . ?
C63 C58 C19 120.7(3) . . ?
C63 C58 C59 119.7(3) . . ?
C58 C59 H59 120.4 . . ?
C60 C59 C58 119.1(3) . . ?
C60 C59 H59 120.4 . . ?
O5 C60 C59 123.8(4) . . ?
O5 C60 C61 114.8(3) . . ?
C59 C60 C61 121.4(3) . . ?
C60 C61 H61 120.4 . . ?
C62 C61 C60 119.1(3) . . ?
C62 C61 H61 120.4 . . ?
O6 C62 C61 124.3(3) . . ?
O6 C62 C63 115.5(3) . . ?
C61 C62 C63 120.2(3) . . ?
C58 C63 C62 120.3(3) . . ?
C58 C63 H63 119.8 . . ?
C62 C63 H63 119.8 . . ?
O5 C64 H64A 109.5 . . ?
O5 C64 H64B 109.5 . . ?
O5 C64 H64C 109.5 . . ?
H64A C64 H64B 109.5 . . ?
H64A C64 H64C 109.5 . . ?
H64B C64 H64C 109.5 . . ?
O6 C65 H65A 109.5 . . ?
O6 C65 H65B 109.5 . . ?
O6 C65 H65C 109.5 . . ?
H65A C65 H65B 109.5 . . ?
H65A C65 H65C 109.5 . . ?
H65B C65 H65C 109.5 . . ?

loop_
_geom_bond_atom_site_label_1
_geom_bond_atom_site_label_2
_geom_bond_distance
_geom_bond_site_symmetry_2
_geom_bond_publ_flag
F1A C40 1.379(9) . ?
F2A C40 1.337(9) . ?
F3A C40 1.256(10) . ?
F4A C41 1.381(8) . ?
F5A C41 1.255(10) . ?
F6A C41 1.281(8) . ?
F7A C48 1.252(8) . ?
F8A C48 1.395(9) . ?
F9A C48 1.395(8) . ?
F10A C49 1.327(9) . ?
F11A C49 1.334(9) . ?
F12A C49 1.338(9) . ?
F1B C40 1.343(7) . ?
F2B C40 1.392(9) . ?
F3B C40 1.379(9) . ?
F4B C41 1.324(6) . ?
F5B C41 1.415(8) . ?
F6B C41 1.419(8) . ?
F7B C48 1.393(9) . ?
F8B C48 1.296(10) . ?
F9B C48 1.350(8) . ?
F10B C49 1.331(10) . ?
F11B C49 1.446(11) . ?
F12B C49 1.319(10) . ?
O1 C1 1.216(4) . ?
O2 C5 1.216(4) . ?
O3 C52 1.356(4) . ?
O3 C56 1.423(4) . ?
O4 C54 1.361(4) . ?
O4 C57 1.421(5) . ?
O5 C60 1.366(4) . ?
O5 C64 1.410(6) . ?
O6 C62 1.366(4) . ?
O6 C65 1.411(5) . ?
N1 C1 1.392(4) . ?
N1 C5 1.401(4) . ?
N1 C23 1.503(4) . ?
C1 C2 1.476(4) . ?
C2 C3 1.422(4) . ?
C2 C6 1.400(4) . ?
C3 C4 1.418(4) . ?
C3 C9 1.425(4) . ?
C4 C5 1.479(4) . ?
C4 C12 1.392(4) . ?
C6 C7 1.396(4) . ?
C6 C34 1.493(4) . ?
C7 H7 0.9400 . ?
C7 C8 1.383(4) . ?
C8 C9 1.424(4) . ?
C8 C13 1.472(4) . ?
C9 C10 1.431(4) . ?
C10 C11 1.379(4) . ?
C10 C21 1.470(4) . ?
C11 H11 0.9400 . ?
C11 C12 1.400(4) . ?
C12 C42 1.493(4) . ?
C13 C14 1.376(4) . ?
C13 C22 1.430(4) . ?
C14 H14 0.9400 . ?
C14 C15 1.415(4) . ?
C15 C16 1.377(4) . ?
C15 C50 1.494(4) . ?
C16 H16 0.9400 . ?
C16 C17 1.412(4) . ?
C17 C18 1.417(4) . ?
C17 C22 1.416(4) . ?
C18 H18 0.9400 . ?
C18 C19 1.373(4) . ?
C19 C20 1.411(4) . ?
C19 C58 1.492(4) . ?
C20 H20 0.9400 . ?
C20 C21 1.385(4) . ?
C21 C22 1.418(4) . ?
C23 H23A 0.9900 . ?
C23 H23B 0.9900 . ?
C23 C24A 1.444(9) . ?
C23 C29A 1.554(10) . ?
C23 C24B 1.547(11) . ?
C23 C29B 1.403(9) . ?
C24A H24A 0.9800 . ?
C24A H24B 0.9800 . ?
C24A C25A 1.496(14) . ?
C25A H25A 0.9800 . ?
C25A H25B 0.9800 . ?
C25A C26A 1.479(17) . ?
C26A H26A 0.9800 . ?
C26A H26B 0.9800 . ?
C26A C27A 1.459(18) . ?
C27A H27A 0.9800 . ?
C27A H27B 0.9800 . ?
C27A C28A 1.448(17) . ?
C28A H28A 0.9700 . ?
C28A H28B 0.9700 . ?
C28A H28C 0.9700 . ?
C29A H29A 0.9800 . ?
C29A H29B 0.9800 . ?
C29A C30A 1.486(16) . ?
C30A H30A 0.9800 . ?
C30A H30B 0.9800 . ?
C30A C31A 1.481(15) . ?
C31A H31A 0.9800 . ?
C31A H31B 0.9800 . ?
C31A C32A 1.447(19) . ?
C32A H32A 0.9800 . ?
C32A H32B 0.9800 . ?
C32A C33A 1.455(17) . ?
C33A H33A 0.9700 . ?
C33A H33B 0.9700 . ?
C33A H33C 0.9700 . ?
C24B H24C 0.9800 . ?
C24B H24D 0.9800 . ?
C24B C25B 1.454(16) . ?
C25B H25C 0.9800 . ?
C25B H25D 0.9800 . ?
C25B C26B 1.471(16) . ?
C26B H26C 0.9800 . ?
C26B H26D 0.9800 . ?
C26B C27B 1.444(15) . ?
C27B H27C 0.9800 . ?
C27B H27D 0.9800 . ?
C27B C28B 1.468(15) . ?
C28B H28D 0.9700 . ?
C28B H28E 0.9700 . ?
C28B H28F 0.9700 . ?
C29B H29C 0.9800 . ?
C29B H29D 0.9800 . ?
C29B C30B 1.462(16) . ?
C30B H30C 0.9800 . ?
C30B H30D 0.9800 . ?
C30B C31B 1.451(15) . ?
C31B H31C 0.9800 . ?
C31B H31D 0.9800 . ?
C31B C32B 1.456(18) . ?
C32B H32C 0.9800 . ?
C32B H32D 0.9800 . ?
C32B C33B 1.463(18) . ?
C33B H33D 0.9700 . ?
C33B H33E 0.9700 . ?
C33B H33F 0.9700 . ?
C34 C35 1.393(4) . ?
C34 C39 1.379(4) . ?
C35 H35 0.9400 . ?
C35 C36 1.387(5) . ?
C36 C37 1.385(5) . ?
C36 C40 1.469(5) . ?
C37 H37 0.9400 . ?
C37 C38 1.376(5) . ?
C38 C39 1.390(4) . ?
C38 C41 1.481(5) . ?
C39 H39 0.9400 . ?
C42 C43 1.375(5) . ?
C42 C47 1.391(5) . ?
C43 H43 0.9400 . ?
C43 C44 1.390(5) . ?
C44 C45 1.362(6) . ?
C44 C48 1.464(6) . ?
C45 H45 0.9400 . ?
C45 C46 1.382(6) . ?
C46 C47 1.388(5) . ?
C46 C49 1.452(6) . ?
C47 H47 0.9400 . ?
C50 C51 1.386(4) . ?
C50 C55 1.404(4) . ?
C51 H51 0.9400 . ?
C51 C52 1.395(4) . ?
C52 C53 1.381(5) . ?
C53 H53 0.9400 . ?
C53 C54 1.386(5) . ?
C54 C55 1.388(4) . ?
C55 H55 0.9400 . ?
C56 H56A 0.9700 . ?
C56 H56B 0.9700 . ?
C56 H56C 0.9700 . ?
C57 H57A 0.9700 . ?
C57 H57B 0.9700 . ?
C57 H57C 0.9700 . ?
C58 C59 1.400(4) . ?
C58 C63 1.376(4) . ?
C59 H59 0.9400 . ?
C59 C60 1.380(5) . ?
C60 C61 1.386(5) . ?
C61 H61 0.9400 . ?
C61 C62 1.377(5) . ?
C62 C63 1.396(4) . ?
C63 H63 0.9400 . ?
C64 H64A 0.9700 . ?
C64 H64B 0.9700 . ?
C64 H64C 0.9700 . ?
C65 H65A 0.9700 . ?
C65 H65B 0.9700 . ?
C65 H65C 0.9700 . ?

loop_
_geom_hbond_atom_site_label_D
_geom_hbond_atom_site_label_H
_geom_hbond_atom_site_label_A
_geom_hbond_distance_DH
_geom_hbond_distance_HA
_geom_hbond_distance_DA
_geom_hbond_angle_DHA
_geom_hbond_site_symmetry_A
_geom_hbond_publ_flag
C23 H23A O1 0.99 2.19 2.735(4) 113.0 . yes
C23 H23B O2 0.99 2.19 2.735(5) 113.4 . yes
C24A H24A O2 0.98 2.48 3.032(9) 115.4 . yes
C29A H29A O2 0.98 2.53 3.051(9) 113.4 . yes
C24B H24C O1 0.98 2.49 3.015(10) 113.4 . yes
C29B H29C O1 0.98 2.49 3.036(10) 114.7 . yes
C56 H56B F11B 0.97 2.59 3.495(11) 154.6 1_565 yes
C64 H64B F1A 0.97 2.43 3.180(14) 134.3 2_666 yes
C64 H64C F1A 0.97 2.45 3.132(8) 127.2 1_556 yes
C64 H64C F1B 0.97 2.50 3.137(8) 122.8 1_556 yes
C64 H64C F4B 0.97 2.49 3.385(8) 153.0 1_656 yes

loop_
_geom_torsion_atom_site_label_1
_geom_torsion_atom_site_label_2
_geom_torsion_atom_site_label_3
_geom_torsion_atom_site_label_4
_geom_torsion
_geom_torsion_site_symmetry_1
_geom_torsion_site_symmetry_2
_geom_torsion_site_symmetry_3
_geom_torsion_site_symmetry_4
_geom_torsion_publ_flag
O1 C1 C2 C3 163.6(3) . . . . ?
O1 C1 C2 C6 -11.3(5) . . . . ?
O3 C52 C53 C54 178.3(3) . . . . ?
O4 C54 C55 C50 179.2(3) . . . . ?
O5 C60 C61 C62 179.7(4) . . . . ?
O6 C62 C63 C58 179.2(3) . . . . ?
N1 C1 C2 C3 -16.6(4) . . . . ?
N1 C1 C2 C6 168.5(3) . . . . ?
N1 C23 C24A C25A 52.0(14) . . . . ?
N1 C23 C29A C30A -48.2(14) . . . . ?
N1 C23 C24B C25B -47.4(16) . . . . ?
N1 C23 C29B C30B 49.2(16) . . . . ?
C1 N1 C5 O2 -175.1(3) . . . . ?
C1 N1 C5 C4 4.2(5) . . . . ?
C1 N1 C23 C24A -112.8(6) . . . . ?
C1 N1 C23 C29A 108.6(5) . . . . ?
C1 N1 C23 C24B -72.8(6) . . . . ?
C1 N1 C23 C29B 65.9(7) . . . . ?
C1 C2 C3 C4 7.0(4) . . . . ?
C1 C2 C3 C9 -172.4(3) . . . . ?
C1 C2 C6 C7 169.3(3) . . . . ?
C1 C2 C6 C34 -13.0(4) . . . . ?
C2 C3 C4 C5 8.5(4) . . . . ?
C2 C3 C4 C12 -176.8(3) . . . . ?
C2 C3 C9 C8 3.2(4) . . . . ?
C2 C3 C9 C10 -177.5(2) . . . . ?
C2 C6 C7 C8 2.7(4) . . . . ?
C2 C6 C34 C35 -55.3(4) . . . . ?
C2 C6 C34 C39 127.5(3) . . . . ?
C3 C2 C6 C7 -5.6(4) . . . . ?
C3 C2 C6 C34 172.1(3) . . . . ?
C3 C4 C5 O2 165.1(3) . . . . ?
C3 C4 C5 N1 -14.3(4) . . . . ?
C3 C4 C12 C11 -5.6(4) . . . . ?
C3 C4 C12 C42 172.5(3) . . . . ?
C3 C9 C10 C11 -5.6(4) . . . . ?
C3 C9 C10 C21 176.8(2) . . . . ?
C4 C3 C9 C8 -176.1(2) . . . . ?
C4 C3 C9 C10 3.2(4) . . . . ?
C4 C12 C42 C43 127.6(3) . . . . ?
C4 C12 C42 C47 -56.6(4) . . . . ?
C5 N1 C1 O1 -169.3(3) . . . . ?
C5 N1 C1 C2 10.9(5) . . . . ?
C5 N1 C23 C24A 66.6(6) . . . . ?
C5 N1 C23 C29A -72.0(6) . . . . ?
C5 N1 C23 C24B 106.6(6) . . . . ?
C5 N1 C23 C29B -114.6(6) . . . . ?
C5 C4 C12 C11 169.0(3) . . . . ?
C5 C4 C12 C42 -12.9(5) . . . . ?
C6 C2 C3 C4 -178.0(3) . . . . ?
C6 C2 C3 C9 2.6(4) . . . . ?
C6 C7 C8 C9 3.1(4) . . . . ?
C6 C7 C8 C13 -177.5(3) . . . . ?
C6 C34 C35 C36 -179.4(3) . . . . ?
C6 C34 C39 C38 -180.0(3) . . . . ?
C7 C6 C34 C35 122.4(3) . . . . ?
C7 C6 C34 C39 -54.8(4) . . . . ?
C7 C8 C9 C3 -6.0(4) . . . . ?
C7 C8 C9 C10 174.7(2) . . . . ?
C7 C8 C13 C14 6.9(4) . . . . ?
C7 C8 C13 C22 -171.9(2) . . . . ?
C8 C9 C10 C11 173.6(3) . . . . ?
C8 C9 C10 C21 -4.0(4) . . . . ?
C8 C13 C14 C15 -179.0(2) . . . . ?
C8 C13 C22 C17 177.4(2) . . . . ?
C8 C13 C22 C21 -1.5(4) . . . . ?
C9 C3 C4 C5 -172.1(3) . . . . ?
C9 C3 C4 C12 2.5(4) . . . . ?
C9 C8 C13 C14 -173.7(2) . . . . ?
C9 C8 C13 C22 7.5(4) . . . . ?
C9 C10 C11 C12 2.6(4) . . . . ?
C9 C10 C21 C20 -170.6(3) . . . . ?
C9 C10 C21 C22 9.8(4) . . . . ?
C10 C11 C12 C4 3.1(5) . . . . ?
C10 C11 C12 C42 -175.2(3) . . . . ?
C10 C21 C22 C13 -7.0(4) . . . . ?
C10 C21 C22 C17 174.0(2) . . . . ?
C11 C10 C21 C20 11.9(4) . . . . ?
C11 C10 C21 C22 -167.7(3) . . . . ?
C11 C12 C42 C43 -54.2(4) . . . . ?
C11 C12 C42 C47 121.6(3) . . . . ?
C12 C4 C5 O2 -9.6(5) . . . . ?
C12 C4 C5 N1 171.1(3) . . . . ?
C12 C42 C43 C44 176.7(3) . . . . ?
C12 C42 C47 C46 -176.8(3) . . . . ?
C13 C8 C9 C3 174.6(2) . . . . ?
C13 C8 C9 C10 -4.6(4) . . . . ?
C13 C14 C15 C16 1.1(4) . . . . ?
C13 C14 C15 C50 179.0(3) . . . . ?
C14 C13 C22 C17 -1.4(4) . . . . ?
C14 C13 C22 C21 179.6(2) . . . . ?
C14 C15 C16 C17 -0.5(4) . . . . ?
C14 C15 C50 C51 6.0(4) . . . . ?
C14 C15 C50 C55 -172.7(3) . . . . ?
C15 C16 C17 C18 177.0(3) . . . . ?
C15 C16 C17 C22 -1.0(4) . . . . ?
C15 C50 C51 C52 -177.1(3) . . . . ?
C15 C50 C55 C54 178.4(3) . . . . ?
C16 C15 C50 C51 -176.2(3) . . . . ?
C16 C15 C50 C55 5.1(4) . . . . ?
C16 C17 C18 C19 -176.2(3) . . . . ?
C16 C17 C22 C13 2.0(4) . . . . ?
C16 C17 C22 C21 -179.0(2) . . . . ?
C17 C18 C19 C20 -3.8(4) . . . . ?
C17 C18 C19 C58 176.5(3) . . . . ?
C18 C17 C22 C13 -176.1(2) . . . . ?
C18 C17 C22 C21 2.9(4) . . . . ?
C18 C19 C20 C21 1.0(4) . . . . ?
C18 C19 C58 C59 44.9(4) . . . . ?
C18 C19 C58 C63 -136.6(3) . . . . ?
C19 C20 C21 C10 -175.9(3) . . . . ?
C19 C20 C21 C22 3.7(4) . . . . ?
C19 C58 C59 C60 178.4(3) . . . . ?
C19 C58 C63 C62 -178.9(3) . . . . ?
C20 C19 C58 C59 -134.9(3) . . . . ?
C20 C19 C58 C63 43.7(4) . . . . ?
C20 C21 C22 C13 173.4(2) . . . . ?
C20 C21 C22 C17 -5.6(4) . . . . ?
C21 C10 C11 C12 -179.9(3) . . . . ?
C22 C13 C14 C15 -0.1(4) . . . . ?
C22 C17 C18 C19 1.8(4) . . . . ?
C23 N1 C1 O1 10.1(5) . . . . ?
C23 N1 C1 C2 -169.7(3) . . . . ?
C23 N1 C5 O2 5.5(5) . . . . ?
C23 N1 C5 C4 -175.2(3) . . . . ?
C23 C24A C25A C26A 178.2(19) . . . . ?
C23 C29A C30A C31A -177.4(13) . . . . ?
C23 C24B C25B C26B -167.7(18) . . . . ?
C23 C29B C30B C31B 170.9(18) . . . . ?
C24A C23 C29A C30A 175.9(13) . . . . ?
C24A C25A C26A C27A -175(2) . . . . ?
C25A C26A C27A C28A -171(2) . . . . ?
C29A C23 C24A C25A -173.1(12) . . . . ?
C29A C30A C31A C32A -177(2) . . . . ?
C30A C31A C32A C33A -172(3) . . . . ?
C24B C23 C29B C30B -176.7(14) . . . . ?
C24B C25B C26B C27B -172(2) . . . . ?
C25B C26B C27B C28B -178(2) . . . . ?
C29B C23 C24B C25B 177.4(14) . . . . ?
C29B C30B C31B C32B 180(3) . . . . ?
C30B C31B C32B C33B 175(4) . . . . ?
C34 C6 C7 C8 -175.1(3) . . . . ?
C34 C35 C36 C37 0.2(6) . . . . ?
C34 C35 C36 C40 -178.0(4) . . . . ?
C35 C34 C39 C38 2.7(5) . . . . ?
C35 C36 C37 C38 1.0(6) . . . . ?
C35 C36 C40 F1A -58.2(7) . . . . ?
C35 C36 C40 F2A 62.6(6) . . . . ?
C35 C36 C40 F3A -163.1(8) . . . . ?
C35 C36 C40 F1B -14.0(9) . . . . ?
C35 C36 C40 F2B 98.5(5) . . . . ?
C35 C36 C40 F3B -159.5(6) . . . . ?
C36 C37 C38 C39 -0.4(6) . . . . ?
C36 C37 C38 C41 -179.2(4) . . . . ?
C37 C36 C40 F1A 123.6(6) . . . . ?
C37 C36 C40 F2A -115.6(6) . . . . ?
C37 C36 C40 F3A 18.7(10) . . . . ?
C37 C36 C40 F1B 167.8(6) . . . . ?
C37 C36 C40 F2B -79.7(6) . . . . ?
C37 C36 C40 F3B 22.3(8) . . . . ?
C37 C38 C39 C34 -1.5(5) . . . . ?
C37 C38 C41 F4A -25.4(7) . . . . ?
C37 C38 C41 F5A -129.2(7) . . . . ?
C37 C38 C41 F6A 98.7(6) . . . . ?
C37 C38 C41 F4B 3.1(7) . . . . ?
C37 C38 C41 F5B -130.3(5) . . . . ?
C37 C38 C41 F6B 125.2(5) . . . . ?
C39 C34 C35 C36 -2.1(5) . . . . ?
C39 C38 C41 F4A 155.8(5) . . . . ?
C39 C38 C41 F5A 52.0(8) . . . . ?
C39 C38 C41 F6A -80.0(6) . . . . ?
C39 C38 C41 F4B -175.7(5) . . . . ?
C39 C38 C41 F5B 50.9(6) . . . . ?
C39 C38 C41 F6B -53.5(5) . . . . ?
C40 C36 C37 C38 179.2(4) . . . . ?
C41 C38 C39 C34 177.3(3) . . . . ?
C42 C43 C44 C45 -0.2(6) . . . . ?
C42 C43 C44 C48 -179.6(4) . . . . ?
C43 C42 C47 C46 -1.0(5) . . . . ?
C43 C44 C45 C46 -0.1(6) . . . . ?
C43 C44 C48 F7A -169.0(6) . . . . ?
C43 C44 C48 F8A -46.6(7) . . . . ?
C43 C44 C48 F9A 62.2(7) . . . . ?
C43 C44 C48 F7B -139.4(6) . . . . ?
C43 C44 C48 F8B -16.6(9) . . . . ?
C43 C44 C48 F9B 111.2(6) . . . . ?
C44 C45 C46 C47 -0.1(6) . . . . ?
C44 C45 C46 C49 178.1(5) . . . . ?
C45 C44 C48 F7A 11.6(9) . . . . ?
C45 C44 C48 F8A 134.1(5) . . . . ?
C45 C44 C48 F9A -117.1(5) . . . . ?
C45 C44 C48 F7B 41.3(7) . . . . ?
C45 C44 C48 F8B 164.0(7) . . . . ?
C45 C44 C48 F9B -68.2(6) . . . . ?
C45 C46 C47 C42 0.7(6) . . . . ?
C45 C46 C49 F10A -70.1(8) . . . . ?
C45 C46 C49 F11A 52.9(7) . . . . ?
C45 C46 C49 F12A 161.8(7) . . . . ?
C45 C46 C49 F10B -32.9(10) . . . . ?
C45 C46 C49 F11B 69.6(7) . . . . ?
C45 C46 C49 F12B -159.6(8) . . . . ?
C47 C42 C43 C44 0.8(5) . . . . ?
C47 C46 C49 F10A 108.0(7) . . . . ?
C47 C46 C49 F11A -129.0(6) . . . . ?
C47 C46 C49 F12A -20.1(9) . . . . ?
C47 C46 C49 F10B 145.2(8) . . . . ?
C47 C46 C49 F11B -112.2(7) . . . . ?
C47 C46 C49 F12B 18.5(10) . . . . ?
C48 C44 C45 C46 179.3(4) . . . . ?
C49 C46 C47 C42 -177.4(4) . . . . ?
C50 C15 C16 C17 -178.4(3) . . . . ?
C50 C51 C52 O3 -179.9(3) . . . . ?
C50 C51 C52 C53 -1.5(5) . . . . ?
C51 C50 C55 C54 -0.3(4) . . . . ?
C51 C52 C53 C54 0.0(5) . . . . ?
C52 C53 C54 O4 -179.0(3) . . . . ?
C52 C53 C54 C55 1.3(5) . . . . ?
C53 C54 C55 C50 -1.2(5) . . . . ?
C55 C50 C51 C52 1.6(4) . . . . ?
C56 O3 C52 C51 -162.4(3) . . . . ?
C56 O3 C52 C53 19.2(5) . . . . ?
C57 O4 C54 C53 174.4(3) . . . . ?
C57 O4 C54 C55 -5.9(5) . . . . ?
C58 C19 C20 C21 -179.2(3) . . . . ?
C58 C59 C60 O5 -179.6(4) . . . . ?
C58 C59 C60 C61 0.7(6) . . . . ?
C59 C58 C63 C62 -0.3(5) . . . . ?
C59 C60 C61 C62 -0.6(6) . . . . ?
C60 C61 C62 O6 -178.7(4) . . . . ?
C60 C61 C62 C63 0.0(6) . . . . ?
C61 C62 C63 C58 0.4(5) . . . . ?
C63 C58 C59 C60 -0.2(5) . . . . ?
C64 O5 C60 C59 18.4(7) . . . . ?
C64 O5 C60 C61 -161.9(5) . . . . ?
C65 O6 C62 C61 1.9(6) . . . . ?
C65 O6 C62 C63 -176.8(4) . . . . ?

loop_
_exptl_oxdiff_crystal_face_indexfrac_h
_exptl_oxdiff_crystal_face_indexfrac_k
_exptl_oxdiff_crystal_face_indexfrac_l
_exptl_oxdiff_crystal_face_x
_exptl_oxdiff_crystal_face_y
_exptl_oxdiff_crystal_face_z
-1.0000 1.0051 -0.9946 -0.0882 -0.1803 -0.0376
-1.0017 -0.0057 1.0020 0.0460 -0.1765 0.0645
-0.9988 -0.9901 -1.0089 0.0519 -0.1848 -0.1498
-0.9999 -0.9967 -0.0071 0.0840 -0.1818 -0.0707
-1.0010 -1.0033 0.9948 0.1161 -0.1788 0.0084
-0.0018 0.9910 1.0090 -0.0380 0.0053 0.1352
0.0018 -0.9910 -1.0090 0.0380 -0.0053 -0.1352
-0.0005 -1.0042 0.9947 0.1021 0.0008 0.0230
0.0005 1.0042 -0.9947 -0.1021 -0.0008 -0.0230
0.0011 0.0066 -1.0019 -0.0321 -0.0030 -0.0791
0.0006 -0.9976 -0.0072 0.0701 -0.0023 -0.0561
1.0023 -0.9919 -1.0091 0.0240 0.1743 -0.1206
1.0005 -0.0009 -0.0001 -0.0139 0.1795 0.0146
1.0000 -1.0051 0.9946 0.0882 0.1803 0.0376
1.0017 0.0057 -1.0020 -0.0460 0.1765 -0.0645
0.9999 0.9967 0.0071 -0.0840 0.1818 0.0707
1.0010 1.0033 -0.9948 -0.1161 0.1788 -0.0084
